data_1550623
loop_
_publ_author_name
'Jiang, Xin-Dong'
'Toya, Yuya'
'Matsukawa, Shiro'
'Kojima, Satoshi'
'Jimenez-Halla, Jose Oscar Carlos'
'Shang, Rong'
'Nakamoto, Masaaki'
'Yamamoto, Yohsuke'

_publ_section_title
;
 Synthesis and characterization of a pair of O-fac/O-mer 12-P-6
 alkyloxaphosphates with a P-O-C-C four-membered ring
;
_journal_name_full 'Chemical Science'
_journal_paper_doi 10.1039/C8SC05158E
_journal_year 2019
_chemical_formula_sum 'C37 H23 Cl2 F20 O3 P'
_chemical_formula_weight 997.42
_chemical_name_systematic
; 
 ? 
;
_space_group_IT_number 15
_symmetry_cell_setting monoclinic
_symmetry_space_group_name_Hall '-C 2yc'
_symmetry_space_group_name_H-M 'C 1 2/c 1'
_atom_sites_solution_hydrogens geom
_atom_sites_solution_primary direct
_atom_sites_solution_secondary difmap
_audit_creation_method SHELXL-97
_audit_update_record
;
2018-07-19 deposited with the CCDC.    2019-02-18 downloaded from the CCDC.
;
_cell_angle_alpha 90.00
_cell_angle_beta 127.505(5)
_cell_angle_gamma 90.00
_cell_formula_units_Z 8
_cell_length_a 39.2730(6)
_cell_length_b 9.55300(10)
_cell_length_c 26.3550(7)
_cell_measurement_reflns_used 8765
_cell_measurement_temperature 200(2)
_cell_measurement_theta_max 24.36
_cell_measurement_theta_min 2.21
_cell_volume 7843.9(6)
_computing_cell_refinement 'Bruker SAINT'
_computing_data_collection 'Bruker APEX2'
_computing_data_reduction 'Bruker SAINT'
_computing_structure_refinement 'SHELXL-97 (Sheldrick, 1997)'
_computing_structure_solution 'SHELXS-97 (Sheldrick, 1990)'
_diffrn_ambient_temperature 200(2)
_diffrn_measured_fraction_theta_full 0.912
_diffrn_measured_fraction_theta_max 0.912
_diffrn_measurement_device_type BRUKER
_diffrn_radiation_monochromator graphite
_diffrn_radiation_source 'fine-focus sealed tube'
_diffrn_radiation_type MoK\a
_diffrn_radiation_wavelength 0.71069
_diffrn_reflns_av_R_equivalents 0.0000
_diffrn_reflns_av_sigmaI/netI 4.3140
_diffrn_reflns_limit_h_max 51
_diffrn_reflns_limit_h_min 0
_diffrn_reflns_limit_k_max 11
_diffrn_reflns_limit_k_min 0
_diffrn_reflns_limit_l_max 27
_diffrn_reflns_limit_l_min -34
_diffrn_reflns_number 8582
_diffrn_reflns_theta_full 27.93
_diffrn_reflns_theta_max 27.93
_diffrn_reflns_theta_min 1.31
_exptl_absorpt_coefficient_mu 0.340
_exptl_absorpt_correction_T_max 0.9668
_exptl_absorpt_correction_T_min 0.8484
_exptl_absorpt_correction_type multi-scan
_exptl_crystal_colour colorless
_exptl_crystal_density_diffrn 1.689
_exptl_crystal_density_method 'not measured'
_exptl_crystal_description plate
_exptl_crystal_F_000 3984
_exptl_crystal_size_max 0.50
_exptl_crystal_size_mid 0.15
_exptl_crystal_size_min 0.10
_refine_diff_density_max 0.859
_refine_diff_density_min -0.931
_refine_diff_density_rms 0.145
_refine_ls_extinction_method none
_refine_ls_goodness_of_fit_ref 1.105
_refine_ls_hydrogen_treatment mixed
_refine_ls_matrix_type full
_refine_ls_number_parameters 569
_refine_ls_number_reflns 8582
_refine_ls_number_restraints 0
_refine_ls_restrained_S_all 1.105
_refine_ls_R_factor_all 0.1034
_refine_ls_R_factor_gt 0.0678
_refine_ls_shift/su_max 0.001
_refine_ls_shift/su_mean 0.000
_refine_ls_structure_factor_coef Fsqd
_refine_ls_weighting_details 'calc w=1/[\s^2^(Fo^2^)+(0.1312P)^2^+11.1201P] where P=(Fo^2^+2Fc^2^)/3'
_refine_ls_weighting_scheme calc
_refine_ls_wR_factor_gt 0.2003
_refine_ls_wR_factor_ref 0.2239
_reflns_number_gt 6104
_reflns_number_total 8582
_reflns_threshold_expression >2sigma(I)
_cod_data_source_file c8sc05158e2.cif
_cod_data_source_block ex624p
_cod_original_cell_volume 7843.9(3)
_cod_original_sg_symbol_H-M C2/c
_cod_database_code 1550623

loop_
_symmetry_equiv_pos_as_xyz
'x, y, z'
'-x, y, -z+1/2'
'x+1/2, y+1/2, z'
'-x+1/2, y+1/2, -z+1/2'
'-x, -y, -z'
'x, -y, z-1/2'
'-x+1/2, -y+1/2, -z'
'x+1/2, -y+1/2, z-1/2'

loop_
_atom_site_label
_atom_site_type_symbol
_atom_site_fract_x
_atom_site_fract_y
_atom_site_fract_z
_atom_site_U_iso_or_equiv
_atom_site_adp_type
_atom_site_occupancy
_atom_site_symmetry_multiplicity
_atom_site_calc_flag
_atom_site_refinement_flags
C1 C 0.68359(10) 0.3336(3) 0.56675(14) 0.0258(6) Uani 1 1 d .
C2 C 0.66848(11) 0.4716(3) 0.55220(16) 0.0317(7) Uani 1 1 d .
H2A H 0.6388 0.4906 0.5295 0.038 Uiso 1 1 calc R
C3 C 0.69732(12) 0.5801(3) 0.57127(18) 0.0384(8) Uani 1 1 d .
H3A H 0.6871 0.6736 0.5599 0.046 Uiso 1 1 calc R
C4 C 0.74089(13) 0.5538(4) 0.6067(2) 0.0458(9) Uani 1 1 d .
H4A H 0.7604 0.6297 0.6212 0.055 Uiso 1 1 calc R
C5 C 0.75619(12) 0.4188(4) 0.62104(19) 0.0421(8) Uani 1 1 d .
H5A H 0.7860 0.4006 0.6449 0.050 Uiso 1 1 calc R
C6 C 0.72695(10) 0.3089(3) 0.59986(16) 0.0311(7) Uani 1 1 d .
C7 C 0.73802(10) 0.1536(3) 0.60926(16) 0.0302(7) Uani 1 1 d .
C8 C 0.76681(10) 0.1102(4) 0.68055(18) 0.0380(8) Uani 1 1 d .
C9 C 0.75546(12) 0.1666(4) 0.72354(17) 0.0443(9) Uani 1 1 d .
C10 C 0.75944(11) 0.1151(4) 0.57614(18) 0.0372(8) Uani 1 1 d .
C11 C 0.77558(14) -0.0352(4) 0.5805(2) 0.0515(10) Uani 1 1 d .
C12 C 0.63391(10) 0.0534(3) 0.57525(14) 0.0257(6) Uani 1 1 d .
C13 C 0.65258(10) -0.0762(3) 0.60280(15) 0.0299(6) Uani 1 1 d .
H13A H 0.6779 -0.1050 0.6085 0.036 Uiso 1 1 calc R
C14 C 0.63372(11) -0.1626(4) 0.62171(16) 0.0356(7) Uani 1 1 d .
H14A H 0.6458 -0.2518 0.6396 0.043 Uiso 1 1 calc R
C15 C 0.59747(12) -0.1198(4) 0.61473(17) 0.0400(8) Uani 1 1 d .
H15A H 0.5849 -0.1802 0.6278 0.048 Uiso 1 1 calc R
C16 C 0.57916(11) 0.0101(4) 0.58887(17) 0.0365(7) Uani 1 1 d .
H16A H 0.5547 0.0405 0.5852 0.044 Uiso 1 1 calc R
C17 C 0.59746(10) 0.0945(3) 0.56844(15) 0.0280(6) Uani 1 1 d .
C18 C 0.58108(10) 0.2375(3) 0.53634(15) 0.0287(6) Uani 1 1 d .
C19 C 0.58300(13) 0.3498(4) 0.5808(2) 0.0408(8) Uani 1 1 d .
C20 C 0.62420(15) 0.3628(4) 0.6497(2) 0.0473(10) Uani 1 1 d .
C21 C 0.53441(11) 0.2198(4) 0.47288(18) 0.0360(7) Uani 1 1 d .
C22 C 0.51206(12) 0.3422(4) 0.4255(2) 0.0477(9) Uani 1 1 d .
C23 C 0.62993(10) 0.1426(3) 0.45743(14) 0.0258(6) Uani 1 1 d .
H23A H 0.6024 0.1936 0.4295 0.031 Uiso 1 1 calc R
H23B H 0.6502 0.1884 0.4521 0.031 Uiso 1 1 calc R
C24 C 0.62191(10) -0.0080(3) 0.42923(15) 0.0277(6) Uani 1 1 d .
C25 C 0.62520(11) -0.0037(3) 0.37372(16) 0.0317(7) Uani 1 1 d .
C26 C 0.63685(13) -0.1248(4) 0.35873(19) 0.0420(8) Uani 1 1 d .
H26A H 0.6439 -0.2066 0.3839 0.050 Uiso 1 1 calc R
C27 C 0.63833(14) -0.1282(4) 0.3074(2) 0.0487(10) Uani 1 1 d .
H27A H 0.6463 -0.2120 0.2978 0.058 Uiso 1 1 calc R
C28 C 0.62821(13) -0.0104(4) 0.27037(18) 0.0445(9) Uani 1 1 d .
H28A H 0.6294 -0.0127 0.2354 0.053 Uiso 1 1 calc R
C29 C 0.61642(13) 0.1106(4) 0.28454(18) 0.0425(8) Uani 1 1 d .
H29A H 0.6092 0.1917 0.2590 0.051 Uiso 1 1 calc R
C30 C 0.61510(12) 0.1145(4) 0.33611(16) 0.0363(7) Uani 1 1 d .
H30A H 0.6072 0.1987 0.3457 0.044 Uiso 1 1 calc R
C31 C 0.57783(11) -0.0665(4) 0.40378(16) 0.0344(7) Uani 1 1 d .
C32 C 0.54065(13) -0.0182(5) 0.34639(19) 0.0494(10) Uani 1 1 d .
H32A H 0.5426 0.0522 0.3228 0.059 Uiso 1 1 calc R
C33 C 0.50040(15) -0.0723(6) 0.3231(2) 0.0634(13) Uani 1 1 d .
H33A H 0.4754 -0.0391 0.2836 0.076 Uiso 1 1 calc R
C34 C 0.49686(17) -0.1718(6) 0.3563(3) 0.0661(14) Uani 1 1 d .
H34A H 0.4694 -0.2075 0.3404 0.079 Uiso 1 1 calc R
C35 C 0.53327(16) -0.2210(5) 0.4135(3) 0.0598(12) Uani 1 1 d .
H35A H 0.5308 -0.2902 0.4370 0.072 Uiso 1 1 calc R
C36 C 0.57350(14) -0.1692(4) 0.4367(2) 0.0455(9) Uani 1 1 d .
H36A H 0.5984 -0.2049 0.4756 0.055 Uiso 1 1 calc R
P1 P 0.65029(2) 0.17601(7) 0.54026(4) 0.02272(18) Uani 1 1 d .
O1 O 0.69917(6) 0.0798(2) 0.57658(10) 0.0265(4) Uani 1 1 d .
O2 O 0.60679(7) 0.2802(2) 0.51955(10) 0.0266(4) Uani 1 1 d .
O3 O 0.65251(8) -0.1048(2) 0.47610(11) 0.0360(5) Uani 1 1 d .
H3A H 0.6761 -0.0641 0.5017 0.054 Uiso 1 1 calc R
F1 F 0.80787(7) 0.1516(3) 0.70917(11) 0.0527(6) Uani 1 1 d .
F2 F 0.76698(7) -0.0312(2) 0.68512(11) 0.0454(5) Uani 1 1 d .
F3 F 0.71498(7) 0.1396(3) 0.69886(11) 0.0554(6) Uani 1 1 d .
F4 F 0.76180(9) 0.3032(3) 0.73290(12) 0.0621(7) Uani 1 1 d .
F5 F 0.78041(8) 0.1052(3) 0.78046(11) 0.0602(7) Uani 1 1 d .
F6 F 0.79322(7) 0.1986(2) 0.59699(12) 0.0512(6) Uani 1 1 d .
F7 F 0.72919(7) 0.1402(2) 0.51262(10) 0.0429(5) Uani 1 1 d .
F8 F 0.74593(8) -0.1306(2) 0.56528(15) 0.0608(7) Uani 1 1 d .
F9 F 0.81069(8) -0.0634(3) 0.63831(14) 0.0646(7) Uani 1 1 d .
F10 F 0.78421(10) -0.0486(3) 0.53910(16) 0.0711(8) Uani 1 1 d .
F11 F 0.55104(9) 0.3293(3) 0.58559(15) 0.0630(7) Uani 1 1 d .
F12 F 0.57692(9) 0.4789(2) 0.55410(13) 0.0554(6) Uani 1 1 d .
F13 F 0.65843(8) 0.3790(3) 0.65216(12) 0.0603(7) Uani 1 1 d .
F14 F 0.63044(11) 0.2518(3) 0.68394(12) 0.0791(10) Uani 1 1 d .
F15 F 0.62130(11) 0.4726(3) 0.67754(16) 0.0815(10) Uani 1 1 d .
F16 F 0.50712(7) 0.1748(3) 0.48397(13) 0.0644(8) Uani 1 1 d .
F17 F 0.53679(8) 0.1187(3) 0.43965(12) 0.0605(7) Uani 1 1 d .
F18 F 0.53523(9) 0.4021(4) 0.41225(15) 0.0838(11) Uani 1 1 d .
F19 F 0.49970(12) 0.4372(4) 0.44792(18) 0.0942(11) Uani 1 1 d .
F20 F 0.47594(8) 0.2966(3) 0.37147(13) 0.0688(8) Uani 1 1 d .
C37 C 0.5634(2) 0.5806(7) 0.3166(3) 0.0875(18) Uani 1 1 d .
H37A H 0.5378 0.5716 0.3156 0.105 Uiso 1 1 calc R
H37B H 0.5677 0.6814 0.3135 0.105 Uiso 1 1 calc R
Cl1 Cl 0.60834(5) 0.51523(15) 0.38957(7) 0.0744(4) Uani 1 1 d .
Cl2 Cl 0.55394(11) 0.4960(3) 0.25268(11) 0.1788(15) Uani 1 1 d .

loop_
_atom_site_aniso_label
_atom_site_aniso_U_11
_atom_site_aniso_U_22
_atom_site_aniso_U_33
_atom_site_aniso_U_23
_atom_site_aniso_U_13
_atom_site_aniso_U_12
C1 0.0269(15) 0.0248(14) 0.0257(15) 0.0027(10) 0.0160(13) -0.0004(10)
C2 0.0328(17) 0.0279(15) 0.0339(17) 0.0038(12) 0.0202(15) -0.0001(12)
C3 0.043(2) 0.0246(16) 0.049(2) 0.0030(13) 0.0284(18) -0.0010(13)
C4 0.041(2) 0.0304(19) 0.057(2) 0.0006(15) 0.0254(19) -0.0133(14)
C5 0.0278(17) 0.0384(19) 0.048(2) 0.0076(15) 0.0170(16) -0.0049(13)
C6 0.0258(15) 0.0320(16) 0.0318(17) 0.0060(12) 0.0156(14) -0.0017(12)
C7 0.0205(14) 0.0304(16) 0.0364(17) 0.0085(12) 0.0157(14) 0.0008(11)
C8 0.0218(16) 0.0376(18) 0.0407(19) 0.0087(14) 0.0118(15) 0.0001(12)
C9 0.0350(19) 0.051(2) 0.0284(18) 0.0059(15) 0.0100(16) -0.0028(15)
C10 0.0283(17) 0.0386(18) 0.049(2) 0.0130(14) 0.0256(16) 0.0027(13)
C11 0.046(2) 0.049(2) 0.077(3) 0.014(2) 0.046(2) 0.0112(17)
C12 0.0255(15) 0.0258(14) 0.0234(14) -0.0007(10) 0.0136(13) -0.0044(10)
C13 0.0280(16) 0.0284(15) 0.0298(16) 0.0027(11) 0.0157(14) -0.0044(11)
C14 0.0326(17) 0.0344(17) 0.0319(17) 0.0094(13) 0.0156(15) -0.0031(12)
C15 0.0379(19) 0.044(2) 0.0367(19) 0.0072(14) 0.0218(17) -0.0104(14)
C16 0.0314(17) 0.0431(19) 0.0394(19) 0.0018(14) 0.0238(16) -0.0063(13)
C17 0.0237(15) 0.0326(15) 0.0262(15) -0.0016(11) 0.0145(13) -0.0044(11)
C18 0.0260(15) 0.0302(15) 0.0337(16) -0.0003(12) 0.0202(14) -0.0032(11)
C19 0.048(2) 0.0353(18) 0.060(2) -0.0041(15) 0.044(2) -0.0031(14)
C20 0.067(3) 0.044(2) 0.047(2) -0.0134(16) 0.043(2) -0.0168(18)
C21 0.0251(16) 0.0360(17) 0.046(2) 0.0024(14) 0.0211(15) -0.0009(12)
C22 0.0322(19) 0.052(2) 0.052(2) 0.0121(17) 0.0224(19) 0.0062(15)
C23 0.0266(15) 0.0261(14) 0.0236(15) 0.0008(10) 0.0148(13) -0.0005(10)
C24 0.0339(16) 0.0241(14) 0.0244(15) -0.0008(10) 0.0174(13) 0.0003(11)
C25 0.0321(17) 0.0359(17) 0.0288(16) -0.0023(12) 0.0195(14) -0.0041(12)
C26 0.056(2) 0.0334(18) 0.042(2) 0.0004(14) 0.0331(19) 0.0047(15)
C27 0.060(3) 0.049(2) 0.045(2) -0.0017(16) 0.036(2) 0.0105(18)
C28 0.051(2) 0.058(2) 0.0333(19) -0.0016(15) 0.0304(18) -0.0005(17)
C29 0.049(2) 0.049(2) 0.0344(19) 0.0038(15) 0.0280(18) -0.0014(16)
C30 0.042(2) 0.0393(18) 0.0302(17) 0.0022(13) 0.0235(16) 0.0013(14)
C31 0.0379(18) 0.0380(18) 0.0323(17) -0.0073(13) 0.0240(16) -0.0070(13)
C32 0.036(2) 0.076(3) 0.0324(19) 0.0006(18) 0.0191(17) -0.0094(18)
C33 0.041(2) 0.103(4) 0.037(2) -0.012(2) 0.020(2) -0.018(2)
C34 0.059(3) 0.083(3) 0.065(3) -0.033(3) 0.043(3) -0.040(3)
C35 0.071(3) 0.049(2) 0.080(3) -0.016(2) 0.057(3) -0.026(2)
C36 0.057(2) 0.0348(19) 0.054(2) -0.0042(15) 0.038(2) -0.0092(15)
P1 0.0224(4) 0.0222(4) 0.0233(4) 0.0014(3) 0.0138(3) -0.0010(2)
O1 0.0209(10) 0.0253(10) 0.0312(11) 0.0046(8) 0.0147(9) -0.0010(7)
O2 0.0238(10) 0.0282(10) 0.0300(11) 0.0026(8) 0.0175(9) -0.0007(8)
O3 0.0431(14) 0.0277(12) 0.0313(12) 0.0034(9) 0.0197(11) 0.0022(9)
F1 0.0212(10) 0.0674(15) 0.0485(13) 0.0147(11) 0.0103(10) -0.0019(9)
F2 0.0422(12) 0.0389(11) 0.0464(13) 0.0187(9) 0.0225(10) 0.0094(8)
F3 0.0354(12) 0.0880(18) 0.0375(12) -0.0106(11) 0.0195(11) -0.0086(11)
F4 0.0771(18) 0.0470(14) 0.0484(14) -0.0062(10) 0.0310(14) -0.0086(12)
F5 0.0516(15) 0.0748(17) 0.0306(12) 0.0115(11) 0.0128(11) 0.0000(12)
F6 0.0343(11) 0.0534(13) 0.0728(16) 0.0125(11) 0.0362(12) -0.0032(9)
F7 0.0394(12) 0.0525(12) 0.0443(12) 0.0139(9) 0.0293(10) 0.0062(9)
F8 0.0583(16) 0.0362(12) 0.101(2) 0.0073(12) 0.0552(16) 0.0067(10)
F9 0.0469(14) 0.0681(17) 0.0775(18) 0.0274(14) 0.0373(14) 0.0292(12)
F10 0.0758(19) 0.0762(18) 0.096(2) 0.0133(16) 0.0702(19) 0.0223(15)
F11 0.0616(16) 0.0668(16) 0.094(2) -0.0185(14) 0.0646(17) -0.0089(12)
F12 0.0699(17) 0.0348(12) 0.0722(17) 0.0000(10) 0.0488(15) 0.0080(10)
F13 0.0499(15) 0.0881(19) 0.0443(14) -0.0148(12) 0.0293(12) -0.0177(13)
F14 0.115(3) 0.0732(19) 0.0416(14) -0.0054(12) 0.0437(17) -0.0309(17)
F15 0.100(2) 0.0766(19) 0.086(2) -0.0470(17) 0.066(2) -0.0232(17)
F16 0.0277(11) 0.096(2) 0.0612(16) 0.0217(14) 0.0230(11) -0.0086(11)
F17 0.0426(13) 0.0506(14) 0.0485(14) -0.0176(11) 0.0072(11) 0.0045(10)
F18 0.0432(15) 0.112(2) 0.078(2) 0.0533(18) 0.0279(15) 0.0041(15)
F19 0.089(2) 0.082(2) 0.092(2) 0.0133(17) 0.045(2) 0.0497(19)
F20 0.0332(13) 0.0902(19) 0.0546(16) 0.0224(14) 0.0121(12) 0.0026(12)
C37 0.079(4) 0.076(4) 0.076(4) -0.008(3) 0.031(3) 0.009(3)
Cl1 0.0726(9) 0.0708(8) 0.0665(8) 0.0092(6) 0.0355(7) 0.0007(6)
Cl2 0.198(3) 0.189(3) 0.0687(12) -0.0130(14) 0.0393(15) 0.088(2)

loop_
_atom_type_symbol
_atom_type_description
_atom_type_scat_dispersion_real
_atom_type_scat_dispersion_imag
_atom_type_scat_source
C C 0.0033 0.0016 'International Tables Vol C Tables 4.2.6.8 and 6.1.1.4'
H H 0.0000 0.0000 'International Tables Vol C Tables 4.2.6.8 and 6.1.1.4'
F F 0.0171 0.0103 'International Tables Vol C Tables 4.2.6.8 and 6.1.1.4'
O O 0.0106 0.0060 'International Tables Vol C Tables 4.2.6.8 and 6.1.1.4'
Cl Cl 0.1484 0.1585 'International Tables Vol C Tables 4.2.6.8 and 6.1.1.4'
P P 0.1023 0.0942 'International Tables Vol C Tables 4.2.6.8 and 6.1.1.4'

loop_
_geom_angle_atom_site_label_1
_geom_angle_atom_site_label_2
_geom_angle_atom_site_label_3
_geom_angle
C6 C1 C2 119.2(3)
C6 C1 P1 114.8(2)
C2 C1 P1 125.8(2)
C3 C2 C1 119.3(3)
C3 C2 H2A 120.4
C1 C2 H2A 120.4
C2 C3 C4 120.7(3)
C2 C3 H3A 119.6
C4 C3 H3A 119.6
C5 C4 C3 120.6(3)
C5 C4 H4A 119.7
C3 C4 H4A 119.7
C4 C5 C6 118.6(3)
C4 C5 H5A 120.7
C6 C5 H5A 120.7
C1 C6 C5 121.4(3)
C1 C6 C7 112.9(3)
C5 C6 C7 125.7(3)
O1 C7 C6 107.1(2)
O1 C7 C8 109.2(2)
C6 C7 C8 112.6(3)
O1 C7 C10 106.8(3)
C6 C7 C10 109.4(3)
C8 C7 C10 111.5(3)
F2 C8 F1 107.5(3)
F2 C8 C9 105.7(3)
F1 C8 C9 105.4(3)
F2 C8 C7 109.6(3)
F1 C8 C7 109.8(3)
C9 C8 C7 118.2(3)
F4 C9 F3 108.5(3)
F4 C9 F5 107.4(3)
F3 C9 F5 107.9(3)
F4 C9 C8 112.0(3)
F3 C9 C8 111.6(3)
F5 C9 C8 109.3(3)
F6 C10 F7 107.7(3)
F6 C10 C11 105.3(3)
F7 C10 C11 105.5(3)
F6 C10 C7 111.1(3)
F7 C10 C7 106.2(3)
C11 C10 C7 120.5(3)
F9 C11 F10 108.6(3)
F9 C11 F8 108.4(3)
F10 C11 F8 107.4(4)
F9 C11 C10 111.7(4)
F10 C11 C10 109.0(3)
F8 C11 C10 111.7(3)
C17 C12 C13 119.5(3)
C17 C12 P1 113.9(2)
C13 C12 P1 126.5(2)
C14 C13 C12 119.2(3)
C14 C13 H13A 120.4
C12 C13 H13A 120.4
C15 C14 C13 120.6(3)
C15 C14 H14A 119.7
C13 C14 H14A 119.7
C14 C15 C16 120.9(3)
C14 C15 H15A 119.5
C16 C15 H15A 119.5
C15 C16 C17 118.3(3)
C15 C16 H16A 120.9
C17 C16 H16A 120.9
C12 C17 C16 121.5(3)
C12 C17 C18 112.2(3)
C16 C17 C18 126.2(3)
O2 C18 C17 107.3(2)
O2 C18 C19 109.0(2)
C17 C18 C19 112.9(3)
O2 C18 C21 107.3(3)
C17 C18 C21 108.6(2)
C19 C18 C21 111.5(3)
F11 C19 F12 107.4(3)
F11 C19 C20 105.7(3)
F12 C19 C20 105.3(3)
F11 C19 C18 110.4(3)
F12 C19 C18 108.8(3)
C20 C19 C18 118.7(3)
F13 C20 F14 107.6(4)
F13 C20 F15 108.1(3)
F14 C20 F15 107.5(3)
F13 C20 C19 112.2(3)
F14 C20 C19 111.6(3)
F15 C20 C19 109.6(4)
F16 C21 F17 107.0(3)
F16 C21 C22 106.5(3)
F17 C21 C22 104.4(3)
F16 C21 C18 111.9(3)
F17 C21 C18 105.8(3)
C22 C21 C18 120.2(3)
F18 C22 F19 109.0(4)
F18 C22 F20 108.8(4)
F19 C22 F20 105.1(3)
F18 C22 C21 114.2(3)
F19 C22 C21 110.1(4)
F20 C22 C21 109.3(3)
C24 C23 P1 122.8(2)
C24 C23 H23A 106.6
P1 C23 H23A 106.6
C24 C23 H23B 106.6
P1 C23 H23B 106.6
H23A C23 H23B 106.6
O3 C24 C31 106.0(3)
O3 C24 C25 109.1(3)
C31 C24 C25 108.6(3)
O3 C24 C23 111.6(2)
C31 C24 C23 113.0(3)
C25 C24 C23 108.5(2)
C26 C25 C30 118.3(3)
C26 C25 C24 118.6(3)
C30 C25 C24 123.0(3)
C25 C26 C27 120.9(3)
C25 C26 H26A 119.6
C27 C26 H26A 119.6
C28 C27 C26 120.3(3)
C28 C27 H27A 119.8
C26 C27 H27A 119.8
C29 C28 C27 119.5(3)
C29 C28 H28A 120.3
C27 C28 H28A 120.3
C28 C29 C30 120.4(3)
C28 C29 H29A 119.8
C30 C29 H29A 119.8
C25 C30 C29 120.6(3)
C25 C30 H30A 119.7
C29 C30 H30A 119.7
C36 C31 C32 117.8(3)
C36 C31 C24 121.4(3)
C32 C31 C24 120.8(3)
C31 C32 C33 120.7(4)
C31 C32 H32A 119.6
C33 C32 H32A 119.6
C34 C33 C32 120.5(5)
C34 C33 H33A 119.8
C32 C33 H33A 119.8
C33 C34 C35 119.8(4)
C33 C34 H34A 120.1
C35 C34 H34A 120.1
C34 C35 C36 120.1(4)
C34 C35 H35A 120.0
C36 C35 H35A 120.0
C31 C36 C35 121.1(4)
C31 C36 H36A 119.5
C35 C36 H36A 119.5
O2 P1 O1 169.14(11)
O2 P1 C1 89.21(12)
O1 P1 C1 86.20(12)
O2 P1 C12 86.87(12)
O1 P1 C12 89.63(12)
C1 P1 C12 136.19(14)
O2 P1 C23 95.28(12)
O1 P1 C23 95.47(12)
C1 P1 C23 106.78(13)
C12 P1 C23 117.04(13)
C7 O1 P1 118.80(18)
C18 O2 P1 119.64(19)
C24 O3 H3A 109.5
Cl2 C37 Cl1 112.6(4)
Cl2 C37 H37A 109.1
Cl1 C37 H37A 109.1
Cl2 C37 H37B 109.1
Cl1 C37 H37B 109.1
H37A C37 H37B 107.8

loop_
_geom_bond_atom_site_label_1
_geom_bond_atom_site_label_2
_geom_bond_distance
C1 C6 1.381(4)
C1 C2 1.400(4)
C1 P1 1.831(3)
C2 C3 1.384(5)
C2 H2A 0.9500
C3 C4 1.385(5)
C3 H3A 0.9500
C4 C5 1.375(5)
C4 H4A 0.9500
C5 C6 1.397(4)
C5 H5A 0.9500
C6 C7 1.523(4)
C7 O1 1.402(4)
C7 C8 1.547(5)
C7 C10 1.581(5)
C8 F2 1.355(4)
C8 F1 1.358(4)
C8 C9 1.545(6)
C9 F4 1.323(5)
C9 F3 1.326(5)
C9 F5 1.328(4)
C10 F6 1.346(4)
C10 F7 1.360(4)
C10 C11 1.545(5)
C11 F9 1.318(5)
C11 F10 1.332(5)
C11 F8 1.334(5)
C12 C17 1.387(4)
C12 C13 1.397(4)
C12 P1 1.832(3)
C13 C14 1.388(4)
C13 H13A 0.9500
C14 C15 1.382(5)
C14 H14A 0.9500
C15 C16 1.387(5)
C15 H15A 0.9500
C16 C17 1.389(4)
C16 H16A 0.9500
C17 C18 1.528(4)
C18 O2 1.388(4)
C18 C19 1.556(5)
C18 C21 1.566(5)
C19 F11 1.351(4)
C19 F12 1.366(4)
C19 C20 1.534(6)
C20 F13 1.314(5)
C20 F14 1.316(5)
C20 F15 1.325(4)
C21 F16 1.342(4)
C21 F17 1.345(4)
C21 C22 1.536(5)
C22 F18 1.291(5)
C22 F19 1.325(5)
C22 F20 1.331(5)
C23 C24 1.561(4)
C23 P1 1.839(3)
C23 H23A 0.9900
C23 H23B 0.9900
C24 O3 1.421(4)
C24 C31 1.532(5)
C24 C25 1.546(4)
C25 C26 1.387(5)
C25 C30 1.391(5)
C26 C27 1.389(5)
C26 H26A 0.9500
C27 C28 1.380(6)
C27 H27A 0.9500
C28 C29 1.378(5)
C28 H28A 0.9500
C29 C30 1.392(5)
C29 H29A 0.9500
C30 H30A 0.9500
C31 C36 1.386(5)
C31 C32 1.394(5)
C32 C33 1.400(6)
C32 H32A 0.9500
C33 C34 1.356(7)
C33 H33A 0.9500
C34 C35 1.383(8)
C34 H34A 0.9500
C35 C36 1.393(6)
C35 H35A 0.9500
C36 H36A 0.9500
P1 O2 1.752(2)
P1 O1 1.791(2)
O3 H3A 0.8400
C37 Cl2 1.694(7)
C37 Cl1 1.753(6)
C37 H37A 0.9900
C37 H37B 0.9900

loop_
_geom_torsion_atom_site_label_1
_geom_torsion_atom_site_label_2
_geom_torsion_atom_site_label_3
_geom_torsion_atom_site_label_4
_geom_torsion
C6 C1 C2 C3 0.1(5)
P1 C1 C2 C3 -174.7(3)
C1 C2 C3 C4 -2.7(5)
C2 C3 C4 C5 3.1(6)
C3 C4 C5 C6 -0.8(6)
C2 C1 C6 C5 2.3(5)
P1 C1 C6 C5 177.6(3)
C2 C1 C6 C7 -177.3(3)
P1 C1 C6 C7 -2.0(4)
C4 C5 C6 C1 -1.9(6)
C4 C5 C6 C7 177.6(4)
C1 C6 C7 O1 4.1(4)
C5 C6 C7 O1 -175.5(3)
C1 C6 C7 C8 -115.9(3)
C5 C6 C7 C8 64.5(4)
C1 C6 C7 C10 119.5(3)
C5 C6 C7 C10 -60.1(4)
O1 C7 C8 F2 46.6(4)
C6 C7 C8 F2 165.3(3)
C10 C7 C8 F2 -71.3(3)
O1 C7 C8 F1 164.5(3)
C6 C7 C8 F1 -76.7(4)
C10 C7 C8 F1 46.7(4)
O1 C7 C8 C9 -74.6(4)
C6 C7 C8 C9 44.2(4)
C10 C7 C8 C9 167.6(3)
F2 C8 C9 F4 168.4(3)
F1 C8 C9 F4 54.7(4)
C7 C8 C9 F4 -68.4(4)
F2 C8 C9 F3 -69.7(4)
F1 C8 C9 F3 176.6(3)
C7 C8 C9 F3 53.4(4)
F2 C8 C9 F5 49.5(4)
F1 C8 C9 F5 -64.2(4)
C7 C8 C9 F5 172.7(3)
O1 C7 C10 F6 169.5(2)
C6 C7 C10 F6 53.9(3)
C8 C7 C10 F6 -71.3(3)
O1 C7 C10 F7 52.7(3)
C6 C7 C10 F7 -62.8(3)
C8 C7 C10 F7 172.0(3)
O1 C7 C10 C11 -66.8(4)
C6 C7 C10 C11 177.6(3)
C8 C7 C10 C11 52.4(4)
F6 C10 C11 F9 54.1(4)
F7 C10 C11 F9 167.8(3)
C7 C10 C11 F9 -72.3(4)
F6 C10 C11 F10 -65.8(4)
F7 C10 C11 F10 47.9(4)
C7 C10 C11 F10 167.8(3)
F6 C10 C11 F8 175.7(3)
F7 C10 C11 F8 -70.6(4)
C7 C10 C11 F8 49.3(5)
C17 C12 C13 C14 1.2(5)
P1 C12 C13 C14 -173.9(3)
C12 C13 C14 C15 -1.4(5)
C13 C14 C15 C16 -0.1(6)
C14 C15 C16 C17 1.8(5)
C13 C12 C17 C16 0.5(5)
P1 C12 C17 C16 176.2(3)
C13 C12 C17 C18 -178.9(3)
P1 C12 C17 C18 -3.2(3)
C15 C16 C17 C12 -2.0(5)
C15 C16 C17 C18 177.3(3)
C12 C17 C18 O2 3.8(4)
C16 C17 C18 O2 -175.6(3)
C12 C17 C18 C19 -116.3(3)
C16 C17 C18 C19 64.3(4)
C12 C17 C18 C21 119.5(3)
C16 C17 C18 C21 -59.9(4)
O2 C18 C19 F11 165.4(3)
C17 C18 C19 F11 -75.5(4)
C21 C18 C19 F11 47.1(4)
O2 C18 C19 F12 47.8(4)
C17 C18 C19 F12 166.9(3)
C21 C18 C19 F12 -70.5(3)
O2 C18 C19 C20 -72.4(4)
C17 C18 C19 C20 46.7(4)
C21 C18 C19 C20 169.3(3)
F11 C19 C20 F13 178.0(3)
F12 C19 C20 F13 -68.5(4)
C18 C19 C20 F13 53.5(4)
F11 C19 C20 F14 57.1(4)
F12 C19 C20 F14 170.5(3)
C18 C19 C20 F14 -67.5(4)
F11 C19 C20 F15 -61.9(4)
F12 C19 C20 F15 51.6(4)
C18 C19 C20 F15 173.6(3)
O2 C18 C21 F16 178.3(3)
C17 C18 C21 F16 62.7(4)
C19 C18 C21 F16 -62.4(4)
O2 C18 C21 F17 62.1(3)
C17 C18 C21 F17 -53.6(3)
C19 C18 C21 F17 -178.6(3)
O2 C18 C21 C22 -55.7(4)
C17 C18 C21 C22 -171.3(3)
C19 C18 C21 C22 63.7(4)
F16 C21 C22 F18 176.8(4)
F17 C21 C22 F18 -70.1(4)
C18 C21 C22 F18 48.3(5)
F16 C21 C22 F19 53.8(4)
F17 C21 C22 F19 166.9(3)
C18 C21 C22 F19 -74.7(4)
F16 C21 C22 F20 -61.1(4)
F17 C21 C22 F20 52.0(4)
C18 C21 C22 F20 170.4(3)
P1 C23 C24 O3 -34.5(4)
P1 C23 C24 C31 84.8(3)
P1 C23 C24 C25 -154.7(2)
O3 C24 C25 C26 32.0(4)
C31 C24 C25 C26 -83.0(4)
C23 C24 C25 C26 153.7(3)
O3 C24 C25 C30 -151.0(3)
C31 C24 C25 C30 93.9(4)
C23 C24 C25 C30 -29.3(4)
C30 C25 C26 C27 -0.1(6)
C24 C25 C26 C27 177.0(4)
C25 C26 C27 C28 0.0(7)
C26 C27 C28 C29 -0.3(7)
C27 C28 C29 C30 0.6(6)
C26 C25 C30 C29 0.4(5)
C24 C25 C30 C29 -176.6(3)
C28 C29 C30 C25 -0.7(6)
O3 C24 C31 C36 16.5(4)
C25 C24 C31 C36 133.5(3)
C23 C24 C31 C36 -106.0(4)
O3 C24 C31 C32 -163.2(3)
C25 C24 C31 C32 -46.2(4)
C23 C24 C31 C32 74.3(4)
C36 C31 C32 C33 0.0(6)
C24 C31 C32 C33 179.7(4)
C31 C32 C33 C34 0.7(8)
C32 C33 C34 C35 -0.5(8)
C33 C34 C35 C36 -0.4(7)
C32 C31 C36 C35 -0.9(6)
C24 C31 C36 C35 179.4(4)
C34 C35 C36 C31 1.1(7)
C6 C1 P1 O2 169.7(2)
C2 C1 P1 O2 -15.4(3)
C6 C1 P1 O1 -0.5(2)
C2 C1 P1 O1 174.5(3)
C6 C1 P1 C12 85.0(3)
C2 C1 P1 C12 -100.0(3)
C6 C1 P1 C23 -95.1(3)
C2 C1 P1 C23 79.9(3)
C17 C12 P1 O2 1.3(2)
C13 C12 P1 O2 176.7(3)
C17 C12 P1 O1 171.0(2)
C13 C12 P1 O1 -13.6(3)
C17 C12 P1 C1 86.9(3)
C13 C12 P1 C1 -97.8(3)
C17 C12 P1 C23 -93.0(2)
C13 C12 P1 C23 82.3(3)
C24 C23 P1 O2 -122.5(2)
C24 C23 P1 O1 59.1(3)
C24 C23 P1 C1 146.8(2)
C24 C23 P1 C12 -33.3(3)
C6 C7 O1 P1 -4.7(3)
C8 C7 O1 P1 117.4(2)
C10 C7 O1 P1 -121.8(2)
O2 P1 O1 C7 -62.0(6)
C1 P1 O1 C7 3.2(2)
C12 P1 O1 C7 -133.1(2)
C23 P1 O1 C7 109.7(2)
C17 C18 O2 P1 -3.0(3)
C19 C18 O2 P1 119.5(2)
C21 C18 O2 P1 -119.6(2)
O1 P1 O2 C18 -70.2(6)
C1 P1 O2 C18 -135.2(2)
C12 P1 O2 C18 1.2(2)
C23 P1 O2 C18 118.1(2)
